data_7237212
loop_
_publ_author_name
'Yan, Nana'
'Wang, Lei'
'Liu, Xiaona'
'Wu, Pengfei'
'Sun, Tantan'
'Xu, Shutao'
'Han, Jingfeng'
'Guo, Peng'
'Tian, Peng'
'Liu, Zhongmin'

_publ_section_title
;
 A novel approach for facilitating the targeted synthesis of
 silicoaluminophosphates
;
_journal_issue 47
_journal_name_full 'Journal of Materials Chemistry A'
_journal_page_first 24186
_journal_paper_doi 10.1039/C8TA08134D
_journal_volume 6
_journal_year 2018
_chemical_formula_moiety 'C13.16 H37.26 Al7.43 N2.47 O32.98 P5.33 Si3.23'
_chemical_formula_sum 'C13.16 H37.26 Al7.43 N2.47 O32.98 P5.33 Si3.23'
_chemical_formula_weight 1214.40
_space_group_IT_number 211
_space_group_name_Hall 'I 4 2 3'
_space_group_name_H-M_alt 'I 4 3 2'
_symmetry_cell_setting cubic
_symmetry_Int_Tables_number 211
_symmetry_space_group_name_Hall 'I 4 2 3'
_symmetry_space_group_name_H-M 'I 4 3 2'
_audit_update_record
;
2018-06-04 deposited with the CCDC.
2018-10-25 downloaded from the CCDC.
;
_cell_angle_alpha 90
_cell_angle_beta 90
_cell_angle_gamma 90
_cell_formula_units_Z 3
_cell_length_a 15.16300(10)
_cell_length_b 15.16300(10)
_cell_length_c 15.16300(10)
_cell_measurement_temperature 25
_cell_measurement_theta_max 60
_cell_measurement_theta_min 2.5
_cell_volume 3486.22(4)
_computing_structure_refinement TOPAS
_diffrn_ambient_temperature 25
_diffrn_measurement_device_type STOE
_diffrn_radiation_probe x-ray
_diffrn_radiation_source 'X-ray tube'
_diffrn_radiation_type 'Cu Ka1'
_diffrn_radiation_wavelength 1.5406
_exptl_absorpt_coefficient_mu 4.915
_exptl_crystal_colour white
_exptl_crystal_density_diffrn 1.735
_pd_proc_ls_prof_R_factor 0.0212
_pd_proc_ls_prof_wR_expected 0.0148
_pd_proc_ls_prof_wR_factor 0.0308
_refine_ls_goodness_of_fit_all 2.078
_refine_ls_hydrogen_treatment mixed
_refine_ls_number_parameters 55
_refine_ls_R_I_factor 0.0166
_cod_data_source_file c8ta08134d2.cif
_cod_data_source_block DNL_6_MPeA
_cod_depositor_comments
;
The following automatic conversions were performed:

data item '_diffrn_radiation_probe' value 'X-ray' was changed to
'x-ray' in accordance with the
/home/saulius/struct/COD-crude-data/automatic-downloads/DataCite-retrospective/RSC/depositions/lib/dictionaries/cif_core.dic
dictionary named 'cif_core.dic' version 2.4.2 last updated on
2011-04-26.

Automatic conversion script
Id: cif_fix_values 6909 2019-04-08 15:41:33Z antanas 
;
_cod_original_cell_volume 3486.23(4)
_cod_original_sg_symbol_Hall ' 	I 4 2 3'
_cod_database_code 7237212

loop_
_space_group_symop_id
_space_group_symop_operation_xyz
1 x,y,z
2 -x,-y,z
3 -x,y,-z
4 x,-y,-z
5 z,x,y
6 z,-x,-y
7 -z,-x,y
8 -z,x,-y
9 y,z,x
10 -y,z,-x
11 y,-z,-x
12 -y,-z,x
13 y,x,-z
14 -y,-x,-z
15 y,-x,z
16 -y,x,z
17 x,z,-y
18 -x,z,y
19 -x,-z,-y
20 x,-z,y
21 z,y,-x
22 z,-y,x
23 -z,y,x
24 -z,-y,-x
25 x+1/2,y+1/2,z+1/2
26 -x+1/2,-y+1/2,z+1/2
27 -x+1/2,y+1/2,-z+1/2
28 x+1/2,-y+1/2,-z+1/2
29 z+1/2,x+1/2,y+1/2
30 z+1/2,-x+1/2,-y+1/2
31 -z+1/2,-x+1/2,y+1/2
32 -z+1/2,x+1/2,-y+1/2
33 y+1/2,z+1/2,x+1/2
34 -y+1/2,z+1/2,-x+1/2
35 y+1/2,-z+1/2,-x+1/2
36 -y+1/2,-z+1/2,x+1/2
37 y+1/2,x+1/2,-z+1/2
38 -y+1/2,-x+1/2,-z+1/2
39 y+1/2,-x+1/2,z+1/2
40 -y+1/2,x+1/2,z+1/2
41 x+1/2,z+1/2,-y+1/2
42 -x+1/2,z+1/2,y+1/2
43 -x+1/2,-z+1/2,-y+1/2
44 x+1/2,-z+1/2,y+1/2
45 z+1/2,y+1/2,-x+1/2
46 z+1/2,-y+1/2,x+1/2
47 -z+1/2,y+1/2,x+1/2
48 -z+1/2,-y+1/2,-x+1/2

loop_
_atom_site_label
_atom_site_type_symbol
_atom_site_fract_x
_atom_site_fract_y
_atom_site_fract_z
_atom_site_adp_type
_atom_site_U_iso_or_equiv
_atom_site_site_symmetry_multiplicity
_atom_site_occupancy
_atom_site_calc_flag
Al1 Al 0.25 0.1037(2) 0.3963(2) Uiso 0.00780(17) 24 0.9292 d
Si1 Si 0.25 0.1037(2) 0.3963(2) Uiso 0.00780(17) 24 0.0708 d
P1 P 0.75 0.89775(18) 0.60225(18) Uiso 0.0094(2) 24 0.6667 d
Si2 Si 0.75 0.89775(18) 0.60225(18) Uiso 0.0094(2) 24 0.3333 d
O1 O 0.3388(2) 0.12615(11) 0.3300(2) Uiso 0.0156(4) 48 1 d
O2 O 0.27965(11) 0.11761(10) 0.5048(3) Uiso 0.0156(4) 48 1 d
Ow1 O 0.3279 0.6721 0.6721 Uiso 0.0780(16) 16 0.1840(7) d
N1 N 0.4752(13) 0.4620(11) 0.1409(4) Uiso 0.077(3) 48 0.1542 d
C1 C 0.5207(17) 0.457(2) 0.2959(5) Uiso 0.077(3) 48 0.1542 d
C2 C 0.6138(19) 0.421(3) 0.3112(9) Uiso 0.077(3) 48 0.1542 d
C3 C 0.5163(18) 0.5122(15) 0.2119(7) Uiso 0.077(3) 48 0.1542 d
C4 C 0.662(2) 0.474(4) 0.3823(14) Uiso 0.077(3) 48 0.1542 d
C5 C 0.677(3) 0.419(5) 0.4650(13) Uiso 0.077(3) 48 0.1542 d
C6 C 0.4961(16) 0.5002(14) 0.0553(6) Uiso 0.077(3) 48 0.1542 d
H1 H 0.4006(13) 0.4621(18) 0.1505(6) Uiso 0.115(4) 48 0.1312 d
H2 H 0.5002(19) 0.3911(12) 0.1425(7) Uiso 0.115(4) 48 0.1542 d
H3 H 0.501(2) 0.499(2) 0.3546(6) Uiso 0.115(4) 48 0.1542 d
H4 H 0.473(2) 0.3994(18) 0.2894(7) Uiso 0.115(4) 48 0.1542 d
H5 H 0.6526(16) 0.425(4) 0.2469(11) Uiso 0.115(4) 48 0.1542 d
H6 H 0.610(3) 0.349(3) 0.3332(10) Uiso 0.115(4) 48 0.1542 d
H7 H 0.586(2) 0.532(2) 0.1913(13) Uiso 0.115(4) 48 0.1542 d
H8 H 0.476(3) 0.5742(14) 0.2248(11) Uiso 0.115(4) 48 0.1542 d
H9 H 0.622(3) 0.534(4) 0.3999(15) Uiso 0.115(4) 48 0.1542 d
H10 H 0.729(2) 0.495(5) 0.356(2) Uiso 0.115(4) 48 0.1542 d
H11 H 0.731(3) 0.450(6) 0.5066(17) Uiso 0.115(4) 48 0.1542 d
H12 H 0.697(3) 0.349(5) 0.4455(13) Uiso 0.115(4) 48 0.1542 d
H13 H 0.613(3) 0.416(4) 0.5048(9) Uiso 0.115(4) 48 0.1542 d
H14 H 0.436(2) 0.5368(17) 0.0288(7) Uiso 0.115(4) 48 0.1542 d
H15 H 0.5152(17) 0.4454(18) 0.0075(4) Uiso 0.115(4) 48 0.1542 d
H16 H 0.554(2) 0.5482(19) 0.0627(12) Uiso 0.115(4) 48 0.1542 d

loop_
_atom_type_symbol
_atom_type_scat_dispersion_real
_atom_type_scat_dispersion_imag
_atom_type_scat_source
C 0.0033 0.0016 'International Tables Vol C tables 4.2.6.8 and 6.1.1.1'
H 0.0000 0.0000 'International Tables Vol C tables 4.2.6.8 and 6.1.1.1'
Al 0.0645 0.0514 'International Tables Vol C tables 4.2.6.8 and 6.1.1.1'
N 0.0061 0.0033 'International Tables Vol C tables 4.2.6.8 and 6.1.1.1'
O 0.0106 0.0060 'International Tables Vol C tables 4.2.6.8 and 6.1.1.1'
P 0.1023 0.0942 'International Tables Vol C tables 4.2.6.8 and 6.1.1.1'
Si 0.0817 0.0704 'International Tables Vol C tables 4.2.6.8 and 6.1.1.1'

loop_
_geom_angle_atom_site_label_1
_geom_angle_atom_site_label_2
_geom_angle_atom_site_label_3
_geom_angle_site_symmetry_1
_geom_angle_site_symmetry_3
_geom_angle
Si2 P1 O1 . 29_555 0
Si2 P1 O1 . 24_666 0
Si2 P1 O2 . 2_665 0
Si2 P1 O2 . 44_565 0
O1 P1 O1 29_555 24_666 110.1(2)
O1 P1 O2 29_555 2_665 111.13(18)
O1 P1 O2 29_555 44_565 106.59(15)
O1 P1 O2 24_666 2_665 106.59(15)
O1 P1 O2 24_666 44_565 111.13(18)
O2 P1 O2 2_665 44_565 111.41(19)
P1 Si2 O1 . 29_555 0
P1 Si2 O1 . 24_666 0
P1 Si2 O2 . 2_665 0
P1 Si2 O2 . 44_565 0
O1 Si2 O1 29_555 24_666 110.1(2)
O1 Si2 O2 29_555 2_665 111.13(18)
O1 Si2 O2 29_555 44_565 106.59(15)
O1 Si2 O2 24_666 2_665 106.59(15)
O1 Si2 O2 24_666 44_565 111.13(18)
O2 Si2 O2 2_665 44_565 111.41(19)
P1 O1 Si2 33_444 33_444 0.0(5)
P1 O2 Si2 2_665 2_665 0.0(5)
N1 N1 N1 2_665 15_565 45.0(15)
N1 N1 N1 2_665 16_655 45.0(16)
N1 N1 C3 2_665 . 47.9(10)
N1 N1 C3 2_665 2_665 69.8(14)
N1 N1 C3 2_665 15_565 62.4(14)
N1 N1 C3 2_665 16_655 54.5(11)
N1 N1 C6 2_665 . 63.1(10)
N1 N1 C6 2_665 2_665 61.1(10)
N1 N1 C6 2_665 15_565 60.3(10)
N1 N1 C6 2_665 16_655 63.9(11)
N1 N1 N1 15_565 16_655 90(2)
N1 N1 C3 15_565 . 65.0(13)
N1 N1 C3 15_565 2_665 72.0(14)
N1 N1 C3 15_565 15_565 80.5(16)
N1 N1 C3 15_565 16_655 55.9(13)
N1 N1 C6 15_565 . 69.8(12)
N1 N1 C6 15_565 2_665 71.5(12)
N1 N1 C6 15_565 15_565 68.7(12)
N1 N1 C6 15_565 16_655 72.7(13)
N1 N1 C3 16_655 . 58.3(14)
N1 N1 C3 16_655 2_665 79.7(18)
N1 N1 C3 16_655 15_565 60.6(13)
N1 N1 C3 16_655 16_655 74.9(15)
N1 N1 C6 16_655 . 72.9(13)
N1 N1 C6 16_655 2_665 68.5(13)
N1 N1 C6 16_655 15_565 70.4(12)
N1 N1 C6 16_655 16_655 71.0(12)
C3 N1 C3 . 2_665 23.9(15)
C3 N1 C3 . 15_565 16.5(15)
C3 N1 C3 . 16_655 17.4(14)
C3 N1 C6 . . 110.9(16)
C3 N1 C6 . 2_665 108.6(16)
C3 N1 C6 . 15_565 108.1(16)
C3 N1 C6 . 16_655 111.5(16)
C3 N1 C3 2_665 15_565 20.3(17)
C3 N1 C3 2_665 16_655 17.4(14)
C3 N1 C6 2_665 . 132(2)
C3 N1 C6 2_665 2_665 131(2)
C3 N1 C6 2_665 15_565 130(2)
C3 N1 C6 2_665 16_655 133(2)
C3 N1 C3 15_565 16_655 26.8(16)
C3 N1 C6 15_565 . 124.2(19)
C3 N1 C6 15_565 2_665 121.1(19)
C3 N1 C6 15_565 15_565 121.3(19)
C3 N1 C6 15_565 16_655 124.0(19)
C3 N1 C6 16_655 . 115.6(17)
C3 N1 C6 16_655 2_665 114.5(17)
C3 N1 C6 16_655 15_565 113.1(17)
C3 N1 C6 16_655 16_655 117.1(17)
C6 N1 C6 . 2_665 4.5(13)
C6 N1 C6 . 15_565 2.9(11)
C6 N1 C6 . 16_655 3.3(13)
C6 N1 C6 2_665 15_565 3.2(12)
C6 N1 C6 2_665 16_655 2.9(11)
C6 N1 C6 15_565 16_655 4.2(12)
C1 C1 C1 2_665 15_565 45(2)
C1 C1 C1 2_665 16_655 45(2)
C1 C1 C2 2_665 . 136(3)
C1 C1 C3 2_665 . 59.1(13)
C1 C1 C3 2_665 2_665 63.1(14)
C1 C1 C3 2_665 15_565 71.7(17)
C1 C1 C4 2_665 10_656 144(2)
C1 C1 C5 2_665 10_656 107(3)
C1 C1 C5 2_665 21_556 98(4)
C1 C1 H11 2_665 10_656 60(5)
C1 C1 H11 2_665 21_556 90(11)
C1 C1 C1 15_565 16_655 90(3)
C1 C1 C2 15_565 . 171.1(12)
C1 C1 C3 15_565 . 77.1(18)
C1 C1 C3 15_565 2_665 62.2(15)
C1 C1 C3 15_565 15_565 79.0(17)
C1 C1 C4 15_565 10_656 110(4)
C1 C1 C5 15_565 10_656 145(4)
C1 C1 C5 15_565 21_556 57(4)
C1 C1 H11 15_565 10_656 100(6)
C1 C1 H11 15_565 21_556 69(7)
C1 C1 C2 16_655 . 92(3)
C1 C1 C3 16_655 . 59.8(15)
C1 C1 C3 16_655 2_665 80.0(19)
C1 C1 C3 16_655 15_565 75.4(18)
C1 C1 C4 16_655 10_656 143(3)
C1 C1 C5 16_655 10_656 66(3)
C1 C1 C5 16_655 21_556 138(4)
C1 C1 H11 16_655 10_656 27(3)
C1 C1 H11 16_655 21_556 111(11)
C2 C1 C3 . . 111.2(19)
C2 C1 C3 . 2_665 126.7(16)
C2 C1 C3 . 15_565 109.9(18)
C2 C1 C4 . 10_656 64(3)
C2 C1 C5 . 10_656 31(2)
C2 C1 C5 . 21_556 118(4)
C2 C1 H11 . 10_656 85(5)
C2 C1 H11 . 21_556 118(7)
C3 C1 C3 . 2_665 23.7(14)
C3 C1 C3 . 15_565 15.9(14)
C3 C1 C4 . 10_656 153(2)
C3 C1 C5 . 10_656 108(3)
C3 C1 C5 . 21_556 124(3)
C3 C1 H11 . 10_656 40(4)
C3 C1 H11 . 21_556 52(10)
C3 C1 C3 2_665 15_565 17.1(14)
C3 C1 C4 2_665 10_656 136(3)
C3 C1 C5 2_665 10_656 131(3)
C3 C1 C5 2_665 21_556 101(3)
C3 C1 H11 2_665 10_656 64(4)
C3 C1 H11 2_665 21_556 32(11)
C3 C1 C4 15_565 10_656 137(3)
C3 C1 C5 15_565 10_656 116(3)
C3 C1 C5 15_565 21_556 116(3)
C3 C1 H11 15_565 10_656 54(4)
C3 C1 H11 15_565 21_556 37(9)
C4 C1 C5 10_656 10_656 81(3)
C4 C1 C5 10_656 21_556 54(4)
C4 C1 H11 10_656 10_656 149(6)
C4 C1 H11 10_656 21_556 105(12)
C5 C1 C5 10_656 21_556 127(4)
C5 C1 H11 10_656 10_656 70(5)
C5 C1 H11 10_656 21_556 142(6)
C5 C1 H11 21_556 10_656 157(6)
C5 C1 H11 21_556 21_556 82(8)
H11 C1 H11 10_656 21_556 91(10)
C1 C2 C4 . . 111(3)
C1 C2 C4 . 10_656 50.7(19)
C1 C2 C5 . 10_656 38(4)
C1 C2 H4 . 16_655 54(3)
C1 C2 H12 . 10_656 122(6)
C4 C2 C4 . 10_656 115.8(19)
C4 C2 C5 . 10_656 74(5)
C4 C2 H4 . 16_655 84(4)
C4 C2 H12 . 10_656 57(4)
C4 C2 C5 10_656 10_656 75(5)
C4 C2 H4 10_656 16_655 104(3)
C4 C2 H12 10_656 10_656 169(6)
C5 C2 H4 10_656 16_655 41(4)
C5 C2 H12 10_656 10_656 95(7)
H4 C2 H12 16_655 10_656 68(6)
N1 C3 N1 . 2_665 62.3(12)
N1 C3 N1 . 15_565 40.1(11)
N1 C3 N1 . 16_655 41.2(12)
N1 C3 C1 . . 110.4(18)
N1 C3 C1 . 2_665 130(2)
N1 C3 C1 . 16_655 152(2)
N1 C3 C3 . 2_665 49.1(16)
N1 C3 C3 . 15_565 55(3)
N1 C3 C3 . 16_655 70(3)
N1 C3 H8 . 15_565 132(3)
N1 C3 H11 . 10_656 144(3)
N1 C3 N1 2_665 15_565 44.4(13)
N1 C3 N1 2_665 16_655 47.4(12)
N1 C3 C1 2_665 . 164(2)
N1 C3 C1 2_665 2_665 138(2)
N1 C3 C1 2_665 16_655 145(3)
N1 C3 C3 2_665 2_665 107(2)
N1 C3 C3 2_665 15_565 111(2)
N1 C3 C3 2_665 16_655 94(3)
N1 C3 H8 2_665 15_565 91(2)
N1 C3 H11 2_665 10_656 141(5)
N1 C3 N1 15_565 16_655 63.0(11)
N1 C3 C1 15_565 . 139(2)
N1 C3 C1 15_565 2_665 114(2)
N1 C3 C1 15_565 16_655 156(2)
N1 C3 C3 15_565 2_665 67(2)
N1 C3 C3 15_565 15_565 93(4)
N1 C3 C3 15_565 16_655 52(2)
N1 C3 H8 15_565 15_565 136(2)
N1 C3 H11 15_565 10_656 172(5)
N1 C3 C1 16_655 . 117(2)
N1 C3 C1 16_655 2_665 170(3)
N1 C3 C1 16_655 16_655 141(3)
N1 C3 C3 16_655 2_665 87(2)
N1 C3 C3 16_655 15_565 66(3)
N1 C3 C3 16_655 16_655 109(3)
N1 C3 H8 16_655 15_565 91(3)
N1 C3 H11 16_655 10_656 124(4)
C1 C3 C1 . 2_665 57.8(15)
C1 C3 C1 . 16_655 41.2(15)
C1 C3 C3 . 2_665 73(2)
C1 C3 C3 . 15_565 58(2)
C1 C3 C3 . 16_655 97(3)
C1 C3 H8 . 15_565 84(2)
C1 C3 H11 . 10_656 38(3)
C1 C3 C1 2_665 16_655 42.4(16)
C1 C3 C3 2_665 2_665 83(3)
C1 C3 C3 2_665 15_565 105(3)
C1 C3 C3 2_665 16_655 65(3)
C1 C3 H8 2_665 15_565 97(2)
C1 C3 H11 2_665 10_656 58(4)
C1 C3 C3 16_655 2_665 107(2)
C1 C3 C3 16_655 15_565 98(3)
C1 C3 C3 16_655 16_655 107(3)
C1 C3 H8 16_655 15_565 59.4(18)
C1 C3 H11 16_655 10_656 17(4)
C3 C3 C3 2_665 15_565 45(4)
C3 C3 C3 2_665 16_655 45(5)
C3 C3 H8 2_665 15_565 152(5)
C3 C3 H11 2_665 10_656 111(4)
C3 C3 C3 15_565 16_655 90(7)
C3 C3 H8 15_565 15_565 109(6)
C3 C3 H11 15_565 10_656 89(4)
C3 C3 H8 16_655 15_565 157(5)
C3 C3 H11 16_655 10_656 121(5)
H8 C3 H11 15_565 10_656 49(5)
C1 C4 C2 7_665 . 152(5)
C1 C4 C2 7_665 7_665 65(3)
C1 C4 C4 7_665 24_666 134(5)
C1 C4 C5 7_665 . 41(3)
C1 C4 C5 7_665 10_656 156(3)
C1 C4 C5 7_665 20_565 54(4)
C1 C4 H9 7_665 24_666 124(4)
C1 C4 H13 7_665 20_565 84(4)
C2 C4 C2 . 7_665 87(4)
C2 C4 C4 . 24_666 72(3)
C2 C4 C5 . . 111(5)
C2 C4 C5 . 10_656 32(2)
C2 C4 C5 . 20_565 153(5)
C2 C4 H9 . 24_666 54(4)
C2 C4 H13 . 20_565 100(4)
C2 C4 C4 7_665 24_666 157(4)
C2 C4 C5 7_665 . 33(3)
C2 C4 C5 7_665 10_656 111(4)
C2 C4 C5 7_665 20_565 119(4)
C2 C4 H9 7_665 24_666 100(5)
C2 C4 H13 7_665 20_565 107(4)
C4 C4 C5 24_666 . 152(3)
C4 C4 C5 24_666 10_656 46(3)
C4 C4 C5 24_666 20_565 81(5)
C4 C4 H9 24_666 24_666 60(4)
C4 C4 H13 24_666 20_565 70(4)
C5 C4 C5 . 10_656 124(4)
C5 C4 C5 . 20_565 91(4)
C5 C4 H9 . 24_666 98(5)
C5 C4 H13 . 20_565 82(4)
C5 C4 C5 10_656 20_565 123(5)
C5 C4 H9 10_656 24_666 32(4)
C5 C4 H13 10_656 20_565 74(4)
C5 C4 H9 20_565 24_666 110(6)
C5 C4 H13 20_565 20_565 67(4)
H9 C4 H13 24_666 20_565 47(4)
C1 C5 C1 7_665 23_655 58(4)
C1 C5 C2 7_665 7_665 110(5)
C1 C5 C4 7_665 . 58(3)
C1 C5 C4 7_665 7_665 168(5)
C1 C5 C4 7_665 17_556 130(5)
C1 C5 H4 7_665 23_655 97(7)
C1 C5 H9 7_665 17_556 133(7)
C1 C5 C2 23_655 7_665 146(5)
C1 C5 C4 23_655 . 114(6)
C1 C5 C4 23_655 7_665 125(4)
C1 C5 C4 23_655 17_556 72(3)
C1 C5 H4 23_655 23_655 78(5)
C1 C5 H9 23_655 17_556 121(5)
C2 C5 C4 7_665 . 73(4)
C2 C5 C4 7_665 7_665 74(5)
C2 C5 C4 7_665 17_556 114(8)
C2 C5 H4 7_665 23_655 72(6)
C2 C5 H9 7_665 17_556 91(6)
C4 C5 C4 . 7_665 115(4)
C4 C5 C4 . 17_556 159(5)
C4 C5 H4 . 23_655 124(5)
C4 C5 H9 . 17_556 93(5)
C4 C5 C4 7_665 17_556 53(4)
C4 C5 H4 7_665 23_655 95(8)
C4 C5 H9 7_665 17_556 35(4)
C4 C5 H4 17_556 23_655 76(6)
C4 C5 H9 17_556 17_556 68(5)
H4 C5 H9 23_655 17_556 129(11)
N1 C6 N1 . 2_665 55.8(9)
N1 C6 N1 . 15_565 39.2(10)
N1 C6 N1 . 16_655 38.5(10)
N1 C6 C6 . 2_665 101(8)
N1 C6 C6 . 15_565 115(10)
N1 C6 C6 . 16_655 81(12)
N1 C6 N1 2_665 15_565 38.8(10)
N1 C6 N1 2_665 16_655 38.1(10)
N1 C6 C6 2_665 2_665 74(8)
N1 C6 C6 2_665 15_565 62(9)
N1 C6 C6 2_665 16_655 95(13)
N1 C6 N1 15_565 16_655 55.8(9)
N1 C6 C6 15_565 2_665 112(7)
N1 C6 C6 15_565 15_565 95(12)
N1 C6 C6 15_565 16_655 116(9)
N1 C6 C6 16_655 2_665 64(7)
N1 C6 C6 16_655 15_565 82(13)
N1 C6 C6 16_655 16_655 62(9)
C6 C6 C6 15_565 16_655 90(30)
H2 H1 H7 15_565 2_665 98(4)
H3 H3 H3 15_565 16_655 90(110)
C2 H4 C5 15_565 21_556 67(5)
C2 H4 H10 15_565 10_656 117(5)
C2 H4 H12 15_565 21_556 46(4)
C5 H4 H10 21_556 10_656 140(6)
C5 H4 H12 21_556 21_556 98(7)
H10 H4 H12 10_656 21_556 72(5)
H1 H7 H8 2_665 15_565 175(8)
C3 H8 H7 16_655 16_655 99(4)
C3 H8 H11 16_655 24_666 71(6)
H7 H8 H11 16_655 24_666 169(8)
C4 H9 C5 24_666 20_565 113(6)
C4 H9 H13 24_666 10_656 67(5)
C4 H9 H13 24_666 20_565 104(8)
C5 H9 H13 20_565 10_656 145(8)
C5 H9 H13 20_565 20_565 95(7)
H13 H9 H13 10_656 20_565 54(7)
C1 H11 C1 7_665 23_655 83(8)
C1 H11 C3 7_665 7_665 101(7)
C1 H11 H8 7_665 24_666 145(5)
C1 H11 C3 23_655 7_665 126(13)
C1 H11 H8 23_655 24_666 132(8)
C3 H11 H8 7_665 24_666 59(4)
C2 H12 H4 7_665 23_655 66(7)
C2 H12 H5 7_665 7_665 90(6)
H4 H12 H5 23_655 7_665 88(6)
C4 H13 H9 17_556 7_665 66(5)
C4 H13 H9 17_556 17_556 87(7)
C4 H13 H13 17_556 14_666 104(9)
H9 H13 H9 7_665 17_556 107(9)
H9 H13 H13 7_665 14_666 55(6)
H9 H13 H13 17_556 14_666 71(6)
H15 H14 H15 2_665 13_555 70(3)
H15 H14 H15 2_665 15_565 90(3)
H15 H14 H16 2_665 16_655 81(4)
H15 H14 H15 13_555 15_565 36(2)
H15 H14 H16 13_555 16_655 145(6)
H15 H14 H16 15_565 16_655 129(5)
H14 H15 H14 2_665 13_555 87(4)
H14 H15 H14 2_665 16_655 134.7(18)
H14 H15 H15 2_665 3_655 161(6)
H14 H15 H15 2_665 14_665 45(2)
H14 H15 H14 13_555 16_655 137(4)
H14 H15 H15 13_555 3_655 94(3)
H14 H15 H15 13_555 14_665 66(3)
H14 H15 H15 16_655 3_655 49(3)
H14 H15 H15 16_655 14_665 146(4)
H15 H15 H15 3_655 14_665 120(4)

loop_
_geom_bond_atom_site_label_1
_geom_bond_atom_site_label_2
_geom_bond_site_symmetry_2
_geom_bond_distance
Al1 Si1 . 0
P1 Si2 . 0
P1 O1 29_555 1.550(3)
P1 O1 24_666 1.550(3)
P1 O2 2_665 1.562(5)
P1 O2 44_565 1.562(5)
Si2 O1 29_555 1.550(3)
Si2 O1 24_666 1.550(3)
Si2 O2 2_665 1.562(5)
Si2 O2 44_565 1.562(5)
N1 N1 2_665 1.38(2)
N1 N1 15_565 0.97(3)
N1 N1 16_655 0.97(3)
N1 C3 . 1.46(2)
N1 C3 2_665 1.153(15)
N1 C3 15_565 1.258(19)
N1 C3 16_655 1.37(2)
N1 C6 . 1.456(16)
N1 C6 2_665 1.484(17)
N1 C6 15_565 1.494(17)
N1 C6 16_655 1.446(16)
C1 C1 2_665 1.45(4)
C1 C1 15_565 1.02(4)
C1 C1 16_655 1.02(4)
C1 C2 . 1.53(4)
C1 C3 . 1.53(2)
C1 C3 2_665 1.47(2)
C1 C3 15_565 1.343(18)
C1 C4 10_656 1.30(4)
C1 C5 10_656 1.01(8)
C1 C5 21_556 1.10(5)
C1 H11 10_656 0.96(6)
C1 H11 21_556 0.47(5)
C2 C4 . 1.53(5)
C2 C4 10_656 1.51(6)
C2 C5 10_656 0.85(6)
C2 H4 16_655 0.88(5)
C2 H12 10_656 0.69(7)
C3 C3 2_665 0.62(4)
C3 C3 15_565 0.44(4)
C3 C3 16_655 0.44(4)
C3 H8 15_565 0.92(3)
C3 H11 10_656 1.01(6)
C4 C4 24_666 1.23(6)
C4 C5 . 1.52(6)
C4 C5 10_656 1.53(7)
C4 C5 20_565 1.10(7)
C4 H9 24_666 0.95(4)
C4 H13 20_565 0.96(6)
C5 H4 23_655 0.60(6)
C5 H9 17_556 0.88(7)
C6 C6 2_665 0.12(3)
C6 C6 15_565 0.08(3)
C6 C6 16_655 0.08(3)
H1 H2 15_565 0.60(4)
H1 H7 2_665 0.66(2)
H3 H3 2_665 0.04(4)
H3 H3 15_565 0.03(4)
H3 H3 16_655 0.03(4)
H4 H10 10_656 0.86(6)
H4 H12 21_556 0.89(7)
H5 H12 10_656 0.91(5)
H7 H8 15_565 0.55(3)
H8 H11 24_666 0.81(6)
H9 H13 10_656 0.75(7)
H9 H13 20_565 0.65(6)
H13 H13 14_666 0.64(7)
H14 H15 2_665 0.85(4)
H14 H15 13_555 0.66(2)
H14 H15 15_565 0.86(3)
H14 H16 16_655 0.62(3)
H15 H15 3_655 0.51(3)
H15 H15 14_665 0.87(4)
